data_2014808
loop_
_publ_author_name
'M. Enriqueta D\'iaz de Vivar'
'Sergio Baggio'
'Mar\'ia Teresa Garland '
'Ricardo Baggio'

_publ_section_title
;Bis[(acetato-\k^2^<i>O</i>,<i>O</i>')bis(4,4'-dimethyl-2,2'-bipyridyl-\k^2^<i>N</i>,<i>N</i>')zinc(II)]
 trithionate pentahydrate
;
_journal_issue 6
_journal_name_full 'Acta Crystallographica Section C'
_journal_page_first m289
_journal_page_last m291
_journal_paper_doi 10.1107/S0108270105012515
_journal_volume 61
_journal_year 2005
_chemical_formula_iupac '[Zn (C12 H12 N2)2(C2 H3 O2)]2 (S3 O6), 5H2 O'
_chemical_formula_moiety '2C26 H27 N4 O2 Zn, O6 S3, 5H2 O'
_chemical_formula_sum 'C52 H64 N8 O15 S3 Zn2'
_chemical_formula_weight 1268.04
_chemical_name_systematic
;
Bis[(acetato-\k^2^O,O')bis(4,4'-dimethyl-2,2'-bipyridyl-\k^2^N,N')zinc(II)]
trithionate pentahydrate
;
_space_group_IT_number 2
_symmetry_cell_setting triclinic
_symmetry_space_group_name_Hall '-P 1'
_symmetry_space_group_name_H-M 'P -1'
_atom_sites_solution_hydrogens geom
_atom_sites_solution_primary direct
_atom_sites_solution_secondary difmap
_audit_creation_method SHELXL-97
_cell_angle_alpha 73.043(2)
_cell_angle_beta 70.943(2)
_cell_angle_gamma 85.260(2)
_cell_formula_units_Z 1
_cell_length_a 9.7456(11)
_cell_length_b 11.2370(12)
_cell_length_c 14.5676(16)
_cell_measurement_reflns_used 1232
_cell_measurement_temperature 295(2)
_cell_measurement_theta_max 23.46
_cell_measurement_theta_min 4.02
_cell_volume 1442.2(3)
_computing_cell_refinement 'SAINT-NT (Bruker, 2000)'
_computing_data_collection 'SMART-NT (Bruker, 2001)'
_computing_data_reduction 'SAINT-NT '
_computing_molecular_graphics 'XP in SHELXTL/PC (Sheldrick,1994)'
_computing_publication_material 'SHELXL97 '
_computing_structure_refinement 'SHELXL97 (Sheldrick, 1997)'
_computing_structure_solution 'SHELXS97 (Sheldrick, 1997)'
_diffrn_ambient_temperature 295(2)
_diffrn_measured_fraction_theta_full 0.994
_diffrn_measured_fraction_theta_max 0.890
_diffrn_measurement_device_type 'Bruker CCD area detector'
_diffrn_measurement_method '\f and \w scans'
_diffrn_radiation_monochromator graphite
_diffrn_radiation_source 'fine-focus sealed tube'
_diffrn_radiation_type MoK\a
_diffrn_radiation_wavelength 0.71073
_diffrn_reflns_av_R_equivalents 0.0272
_diffrn_reflns_av_sigmaI/netI 0.0525
_diffrn_reflns_limit_h_max 12
_diffrn_reflns_limit_h_min -12
_diffrn_reflns_limit_k_max 14
_diffrn_reflns_limit_k_min -14
_diffrn_reflns_limit_l_max 19
_diffrn_reflns_limit_l_min -18
_diffrn_reflns_number 10738
_diffrn_reflns_theta_full 25.00
_diffrn_reflns_theta_max 28.13
_diffrn_reflns_theta_min 1.54
_diffrn_standards_decay_% 0
_diffrn_standards_number 0
_exptl_absorpt_coefficient_mu 1.012
_exptl_absorpt_correction_T_max 0.92
_exptl_absorpt_correction_T_min 0.84
_exptl_absorpt_correction_type multi-scan
_exptl_absorpt_process_details
;
(SADABS; Sheldrick, 2001)
;
_exptl_crystal_colour colorless
_exptl_crystal_density_diffrn 1.460
_exptl_crystal_density_method 'not measured'
_exptl_crystal_description plate
_exptl_crystal_F_000 660
_exptl_crystal_size_max 0.25
_exptl_crystal_size_mid 0.12
_exptl_crystal_size_min 0.08
_refine_diff_density_max 0.619
_refine_diff_density_min -0.341
_refine_ls_extinction_method none
_refine_ls_goodness_of_fit_ref 1.032
_refine_ls_hydrogen_treatment constr
_refine_ls_matrix_type full
_refine_ls_number_parameters 412
_refine_ls_number_reflns 6282
_refine_ls_number_restraints 10
_refine_ls_restrained_S_all 1.032
_refine_ls_R_factor_all 0.0744
_refine_ls_R_factor_gt 0.0541
_refine_ls_shift/su_max 0.008
_refine_ls_shift/su_mean 0.001
_refine_ls_structure_factor_coef Fsqd
_refine_ls_weighting_details 'w=1/[\s^2^(Fo^2^)+(0.0784P)^2^+0.0235P] where P=(Fo^2^+2Fc^2^)/3'
_refine_ls_weighting_scheme calc
_refine_ls_wR_factor_gt 0.1318
_refine_ls_wR_factor_ref 0.1443
_reflns_number_gt 4707
_reflns_number_total 6282
_reflns_threshold_expression I>2\s(I)
_cod_data_source_file fg1836.cif
_cod_data_source_block I
_cod_original_sg_symbol_H-M P-1
_cod_database_code 2014808

loop_
_symmetry_equiv_pos_as_xyz
'x, y, z'
'-x, -y, -z'

loop_
_atom_site_label
_atom_site_fract_x
_atom_site_fract_y
_atom_site_fract_z
_atom_site_U_iso_or_equiv
_atom_site_adp_type
_atom_site_calc_flag
_atom_site_refinement_flags
_atom_site_occupancy
_atom_site_disorder_assembly
_atom_site_disorder_group
_atom_site_type_symbol
Zn1 0.23008(4) 0.51916(3) 0.23849(2) 0.04350(14) Uani d . 1 . . Zn
O13 0.1061(3) 0.4991(2) 0.14229(18) 0.0641(6) Uani d . 1 . . O
O23 0.0446(3) 0.6448(2) 0.21810(18) 0.0620(6) Uani d . 1 . . O
C13 0.0267(4) 0.5872(4) 0.1612(3) 0.0582(9) Uani d . 1 . . C
C23 -0.0929(5) 0.6258(5) 0.1153(3) 0.0864(13) Uani d . 1 . . C
H23A -0.0986 0.5692 0.0784 0.130 Uiso calc R 1 . . H
H23B -0.0733 0.7084 0.0702 0.130 Uiso calc R 1 . . H
H23C -0.1835 0.6244 0.1680 0.130 Uiso calc R 1 . . H
N11 0.2678(3) 0.5547(2) 0.36138(18) 0.0406(5) Uani d . 1 . . N
N21 0.1033(3) 0.3789(2) 0.36288(18) 0.0435(6) Uani d . 1 . . N
C11 0.3574(3) 0.6436(3) 0.3555(2) 0.0495(8) Uani d . 1 . . C
H11 0.4010 0.6995 0.2928 0.059 Uiso calc R 1 . . H
C21 0.3869(4) 0.6548(3) 0.4383(3) 0.0550(8) Uani d . 1 . . C
H21 0.4499 0.7172 0.4310 0.066 Uiso calc R 1 . . H
C31 0.3237(4) 0.5741(3) 0.5323(2) 0.0497(8) Uani d . 1 . . C
C41 0.2338(3) 0.4819(3) 0.5380(2) 0.0454(7) Uani d . 1 . . C
H41 0.1904 0.4247 0.6000 0.055 Uiso calc R 1 . . H
C51 0.2076(3) 0.4738(3) 0.4523(2) 0.0382(6) Uani d . 1 . . C
C61 0.1108(3) 0.3770(3) 0.4535(2) 0.0395(6) Uani d . 1 . . C
C71 0.0362(3) 0.2887(3) 0.5396(2) 0.0469(7) Uani d . 1 . . C
H71 0.0422 0.2896 0.6018 0.056 Uiso calc R 1 . . H
C81 -0.0484(3) 0.1976(3) 0.5351(3) 0.0521(8) Uani d . 1 . . C
C91 -0.0530(4) 0.2014(3) 0.4403(3) 0.0560(8) Uani d . 1 . . C
H91 -0.1074 0.1423 0.4333 0.067 Uiso calc R 1 . . H
C101 0.0222(3) 0.2917(3) 0.3572(3) 0.0515(8) Uani d . 1 . . C
H10A 0.0173 0.2930 0.2942 0.062 Uiso calc R 1 . . H
C111 0.3514(4) 0.5872(4) 0.6239(3) 0.0699(11) Uani d . 1 . . C
H11B 0.4464 0.6227 0.6048 0.105 Uiso calc R 1 . . H
H11C 0.3457 0.5067 0.6718 0.105 Uiso calc R 1 . . H
H11D 0.2799 0.6405 0.6541 0.105 Uiso calc R 1 . . H
C121 -0.1268(4) 0.0989(4) 0.6282(3) 0.0739(11) Uani d . 1 . . C
H12A -0.2076 0.0676 0.6177 0.111 Uiso calc R 1 . . H
H12B -0.1615 0.1335 0.6845 0.111 Uiso calc R 1 . . H
H12C -0.0618 0.0322 0.6421 0.111 Uiso calc R 1 . . H
N12 0.3823(3) 0.6472(2) 0.11826(18) 0.0430(6) Uani d . 1 . . N
N22 0.4146(3) 0.4092(2) 0.20311(17) 0.0420(6) Uani d . 1 . . N
C12 0.3593(4) 0.7660(3) 0.0755(2) 0.0531(8) Uani d . 1 . . C
H12 0.2694 0.7993 0.1016 0.064 Uiso calc R 1 . . H
C22 0.4607(4) 0.8414(3) -0.0045(3) 0.0574(9) Uani d . 1 . . C
H22 0.4389 0.9238 -0.0313 0.069 Uiso calc R 1 . . H
C32 0.5934(4) 0.7961(3) -0.0451(2) 0.0563(9) Uani d . 1 . . C
C42 0.6191(3) 0.6715(3) -0.0023(2) 0.0475(7) Uani d . 1 . . C
H42 0.7082 0.6367 -0.0282 0.057 Uiso calc R 1 . . H
C52 0.5126(3) 0.6001(3) 0.0784(2) 0.0416(7) Uani d . 1 . . C
C62 0.5316(3) 0.4669(3) 0.1289(2) 0.0409(7) Uani d . 1 . . C
C72 0.6617(4) 0.4064(3) 0.1029(2) 0.0498(8) Uani d . 1 . . C
H72 0.7403 0.4472 0.0493 0.060 Uiso calc R 1 . . H
C82 0.6747(4) 0.2840(3) 0.1572(3) 0.0574(9) Uani d . 1 . . C
C92 0.5534(4) 0.2274(3) 0.2342(3) 0.0576(9) Uani d . 1 . . C
H92 0.5579 0.1456 0.2722 0.069 Uiso calc R 1 . . H
C102 0.4275(4) 0.2909(3) 0.2545(2) 0.0489(7) Uani d . 1 . . C
H10B 0.3467 0.2506 0.3063 0.059 Uiso calc R 1 . . H
C112 0.7093(5) 0.8763(4) -0.1309(3) 0.0798(12) Uani d . 1 . . C
H11E 0.6652 0.9384 -0.1731 0.120 Uiso calc R 1 . . H
H11F 0.7715 0.8258 -0.1701 0.120 Uiso calc R 1 . . H
H11G 0.7653 0.9161 -0.1047 0.120 Uiso calc R 1 . . H
C122 0.8173(5) 0.2178(5) 0.1338(4) 0.0927(15) Uani d . 1 . . C
H12E 0.8186 0.1500 0.1917 0.139 Uiso calc R 1 . . H
H12F 0.8953 0.2749 0.1176 0.139 Uiso calc R 1 . . H
H12G 0.8290 0.1862 0.0772 0.139 Uiso calc R 1 . . H
S1 -0.6574(10) 1.0548(8) 0.5553(7) 0.0717(16) Uani d P 0.50 A -1 S
S2 -0.4254(2) 1.0526(2) 0.50873(18) 0.0716(6) Uani d P 0.50 A -1 S
S3 -0.3601(8) 0.9218(6) 0.4301(6) 0.0549(11) Uani d P 0.50 A -1 S
O1 -0.6995(7) 1.1025(8) 0.4680(5) 0.109(3) Uani d P 0.50 A -1 O
O2 -0.6808(8) 1.1295(10) 0.6261(7) 0.132(3) Uani d P 0.50 A -1 O
O3 -0.7027(7) 0.9312(6) 0.6047(5) 0.100(2) Uani d P 0.50 A -1 O
O4 -0.4498(7) 0.9329(5) 0.3663(4) 0.0796(16) Uani d P 0.50 A -1 O
O5 -0.2118(6) 0.9681(6) 0.3697(4) 0.0812(16) Uani d P 0.50 A -1 O
O6 -0.3677(6) 0.8033(5) 0.4996(5) 0.0722(15) Uani d P 0.50 A -1 O
O1W 0.1226(9) 1.0288(9) -0.0096(5) 0.117(2) Uani d PD 0.50 B -2 O
H1W1 0.081(4) 1.049(11) -0.055(2) 0.140 Uiso d PD 0.50 C -2 H
H1W2 0.072(7) 0.984(10) 0.048(3) 0.140 Uiso d PD 0.50 D -2 H
O2W 0.4026(6) 1.1220(6) -0.1859(4) 0.1627(19) Uani d D 1 . . O
H2W1 0.420(8) 1.117(8) -0.247(2) 0.195 Uiso d D 1 . . H
H2W2 0.324(5) 1.084(7) -0.143(4) 0.195 Uiso d D 1 . . H
O3W -0.0581(6) 0.8944(4) 0.1887(3) 0.1218(14) Uani d D 1 . . O
H3W1 -0.017(6) 0.824(3) 0.193(4) 0.146 Uiso d D 1 . . H
H3W2 -0.122(5) 0.901(5) 0.244(2) 0.146 Uiso d D 1 . . H

loop_
_atom_site_aniso_label
_atom_site_aniso_U_11
_atom_site_aniso_U_22
_atom_site_aniso_U_33
_atom_site_aniso_U_12
_atom_site_aniso_U_13
_atom_site_aniso_U_23
Zn1 0.0450(2) 0.0490(2) 0.0343(2) -0.00609(15) -0.00921(15) -0.01040(16)
O13 0.0641(16) 0.0697(17) 0.0547(14) -0.0046(13) -0.0167(12) -0.0125(13)
O23 0.0566(15) 0.0740(17) 0.0552(14) 0.0015(12) -0.0200(12) -0.0154(13)
C13 0.051(2) 0.068(2) 0.0476(19) -0.0120(18) -0.0146(16) -0.0015(18)
C23 0.073(3) 0.105(4) 0.090(3) -0.006(2) -0.047(2) -0.015(3)
N11 0.0405(13) 0.0407(13) 0.0392(13) -0.0051(10) -0.0083(10) -0.0126(11)
N21 0.0419(14) 0.0476(15) 0.0396(13) -0.0075(11) -0.0080(11) -0.0138(11)
C11 0.0553(19) 0.0426(17) 0.0491(18) -0.0081(14) -0.0109(15) -0.0144(14)
C21 0.060(2) 0.0494(19) 0.064(2) -0.0089(16) -0.0209(17) -0.0237(17)
C31 0.0547(19) 0.0518(19) 0.0497(18) 0.0027(15) -0.0190(15) -0.0227(16)
C41 0.0513(18) 0.0488(18) 0.0367(15) 0.0007(14) -0.0138(13) -0.0129(13)
C51 0.0379(15) 0.0367(15) 0.0382(14) -0.0008(12) -0.0072(12) -0.0130(12)
C61 0.0372(15) 0.0406(16) 0.0394(15) 0.0009(12) -0.0095(12) -0.0125(13)
C71 0.0483(18) 0.0448(17) 0.0440(16) 0.0009(14) -0.0140(14) -0.0080(14)
C81 0.0476(18) 0.0416(17) 0.058(2) -0.0021(14) -0.0092(15) -0.0081(15)
C91 0.0488(19) 0.0514(19) 0.068(2) -0.0123(15) -0.0149(17) -0.0182(17)
C101 0.0447(17) 0.062(2) 0.0520(18) -0.0106(15) -0.0112(14) -0.0242(16)
C111 0.084(3) 0.081(3) 0.060(2) -0.006(2) -0.033(2) -0.029(2)
C121 0.076(3) 0.054(2) 0.072(3) -0.0218(19) -0.013(2) 0.0058(19)
N12 0.0486(15) 0.0409(14) 0.0359(12) -0.0046(11) -0.0094(11) -0.0085(11)
N22 0.0482(14) 0.0421(14) 0.0347(12) -0.0029(11) -0.0122(11) -0.0095(11)
C12 0.061(2) 0.0464(19) 0.0486(18) -0.0023(15) -0.0142(16) -0.0106(15)
C22 0.076(2) 0.0404(18) 0.053(2) -0.0072(17) -0.0212(18) -0.0065(15)
C32 0.070(2) 0.055(2) 0.0441(17) -0.0211(17) -0.0176(16) -0.0092(16)
C42 0.0482(18) 0.0550(19) 0.0385(15) -0.0104(14) -0.0098(13) -0.0135(14)
C52 0.0474(17) 0.0474(17) 0.0331(14) -0.0087(13) -0.0139(13) -0.0119(13)
C62 0.0495(17) 0.0445(17) 0.0324(14) -0.0026(13) -0.0148(13) -0.0133(13)
C72 0.0491(18) 0.056(2) 0.0450(17) -0.0001(15) -0.0119(14) -0.0186(15)
C82 0.063(2) 0.060(2) 0.054(2) 0.0106(17) -0.0216(17) -0.0233(17)
C92 0.078(2) 0.0460(19) 0.0501(19) 0.0077(17) -0.0259(18) -0.0115(16)
C102 0.060(2) 0.0456(18) 0.0399(16) -0.0024(15) -0.0156(14) -0.0092(14)
C112 0.087(3) 0.069(3) 0.064(2) -0.031(2) -0.005(2) -0.002(2)
C122 0.077(3) 0.088(3) 0.097(3) 0.035(3) -0.022(3) -0.016(3)
S1 0.055(2) 0.074(4) 0.080(3) -0.008(2) -0.0275(17) -0.004(2)
S2 0.0518(10) 0.0794(14) 0.0959(15) -0.0100(9) -0.0186(10) -0.0452(12)
S3 0.048(2) 0.0442(19) 0.064(2) -0.0024(14) -0.0156(16) -0.0055(14)
O1 0.077(4) 0.148(6) 0.068(4) 0.029(4) -0.025(3) 0.013(4)
O2 0.070(5) 0.191(9) 0.165(8) 0.007(5) -0.011(5) -0.127(8)
O3 0.084(4) 0.088(5) 0.117(5) -0.033(4) -0.053(4) 0.018(4)
O4 0.115(5) 0.063(3) 0.078(4) -0.012(3) -0.053(4) -0.016(3)
O5 0.067(4) 0.081(4) 0.081(4) -0.016(3) -0.002(3) -0.020(3)
O6 0.072(3) 0.050(3) 0.085(4) -0.006(3) -0.030(3) 0.002(3)
O1W 0.140(7) 0.133(7) 0.080(5) 0.001(5) -0.043(5) -0.025(5)
O2W 0.174(5) 0.174(5) 0.140(4) -0.042(4) -0.064(4) -0.016(4)
O3W 0.180(4) 0.100(3) 0.084(2) 0.038(3) -0.046(3) -0.028(2)

loop_
_atom_type_symbol
_atom_type_description
_atom_type_scat_dispersion_real
_atom_type_scat_dispersion_imag
_atom_type_scat_source
C C 0.0033 0.0016 'International Tables Vol C Tables 4.2.6.8 and 6.1.1.4'
H H 0.0000 0.0000 'International Tables Vol C Tables 4.2.6.8 and 6.1.1.4'
N N 0.0061 0.0033 'International Tables Vol C Tables 4.2.6.8 and 6.1.1.4'
O O 0.0106 0.0060 'International Tables Vol C Tables 4.2.6.8 and 6.1.1.4'
S S 0.1246 0.1234 'International Tables Vol C Tables 4.2.6.8 and 6.1.1.4'
Zn Zn 0.2839 1.4301 'International Tables Vol C Tables 4.2.6.8 and 6.1.1.4'

loop_
_geom_angle_atom_site_label_1
_geom_angle_atom_site_label_2
_geom_angle_atom_site_label_3
_geom_angle
_geom_angle_publ_flag
N11 Zn1 N22 95.87(9) ?
N11 Zn1 N21 77.56(9) ?
N22 Zn1 N21 95.93(9) ?
N11 Zn1 N12 99.29(9) ?
N22 Zn1 N12 77.21(9) ?
N21 Zn1 N12 172.22(10) ?
N11 Zn1 O13 157.81(10) ?
N22 Zn1 O13 104.59(10) ?
N21 Zn1 O13 91.67(9) ?
N12 Zn1 O13 93.61(9) ?
N11 Zn1 O23 102.80(9) ?
N22 Zn1 O23 159.58(9) ?
N21 Zn1 O23 96.10(9) ?
N12 Zn1 O23 91.53(9) ?
O13 Zn1 O23 58.62(10) ?
N11 Zn1 C13 131.19(12) ?
N22 Zn1 C13 132.94(11) ?
N21 Zn1 C13 94.38(10) ?
N12 Zn1 C13 93.01(10) ?
O13 Zn1 C13 29.24(10) ?
O23 Zn1 C13 29.38(10) ?
C13 O13 Zn1 91.3(2) ?
C13 O23 Zn1 88.9(2) ?
O13 C13 O23 121.2(3) ?
O13 C13 C23 119.9(4) ?
O23 C13 C23 119.0(4) ?
O13 C13 Zn1 59.42(19) ?
O23 C13 Zn1 61.74(19) ?
C23 C13 Zn1 179.3(3) ?
C13 C23 H23A 109.5 ?
C13 C23 H23B 109.5 ?
H23A C23 H23B 109.5 ?
C13 C23 H23C 109.5 ?
H23A C23 H23C 109.5 ?
H23B C23 H23C 109.5 ?
C11 N11 C51 117.9(3) ?
C11 N11 Zn1 125.6(2) ?
C51 N11 Zn1 116.20(19) ?
C61 N21 C101 118.8(3) ?
C61 N21 Zn1 115.47(19) ?
C101 N21 Zn1 125.6(2) ?
N11 C11 C21 122.4(3) ?
N11 C11 H11 118.8 ?
C21 C11 H11 118.8 ?
C11 C21 C31 120.3(3) ?
C11 C21 H21 119.8 ?
C31 C21 H21 119.8 ?
C21 C31 C41 117.2(3) ?
C21 C31 C111 121.0(3) ?
C41 C31 C111 121.8(3) ?
C31 C41 C51 120.6(3) ?
C31 C41 H41 119.7 ?
C51 C41 H41 119.7 ?
N11 C51 C41 121.6(3) ?
N11 C51 C61 115.2(2) ?
C41 C51 C61 123.2(3) ?
N21 C61 C71 121.0(3) ?
N21 C61 C51 115.3(2) ?
C71 C61 C51 123.7(3) ?
C61 C71 C81 120.9(3) ?
C61 C71 H71 119.5 ?
C81 C71 H71 119.5 ?
C91 C81 C71 116.7(3) ?
C91 C81 C121 121.9(3) ?
C71 C81 C121 121.3(3) ?
C101 C91 C81 120.0(3) ?
C101 C91 H91 120.0 ?
C81 C91 H91 120.0 ?
N21 C101 C91 122.5(3) ?
N21 C101 H10A 118.7 ?
C91 C101 H10A 118.7 ?
C31 C111 H11B 109.5 ?
C31 C111 H11C 109.5 ?
H11B C111 H11C 109.5 ?
C31 C111 H11D 109.5 ?
H11B C111 H11D 109.5 ?
H11C C111 H11D 109.5 ?
C81 C121 H12A 109.5 ?
C81 C121 H12B 109.5 ?
H12A C121 H12B 109.5 ?
C81 C121 H12C 109.5 ?
H12A C121 H12C 109.5 ?
H12B C121 H12C 109.5 ?
C12 N12 C52 117.3(3) ?
C12 N12 Zn1 126.9(2) ?
C52 N12 Zn1 115.71(19) ?
C102 N22 C62 118.3(3) ?
C102 N22 Zn1 125.1(2) ?
C62 N22 Zn1 116.32(19) ?
N12 C12 C22 123.6(3) ?
N12 C12 H12 118.2 ?
C22 C12 H12 118.2 ?
C32 C22 C12 120.0(3) ?
C32 C22 H22 120.0 ?
C12 C22 H22 120.0 ?
C22 C32 C42 117.4(3) ?
C22 C32 C112 121.8(3) ?
C42 C32 C112 120.8(3) ?
C52 C42 C32 119.9(3) ?
C52 C42 H42 120.0 ?
C32 C42 H42 120.0 ?
N12 C52 C42 121.8(3) ?
N12 C52 C62 114.9(2) ?
C42 C52 C62 123.3(3) ?
N22 C62 C72 121.6(3) ?
N22 C62 C52 115.7(3) ?
C72 C62 C52 122.6(3) ?
C62 C72 C82 119.7(3) ?
C62 C72 H72 120.2 ?
C82 C72 H72 120.2 ?
C92 C82 C72 117.5(3) ?
C92 C82 C122 121.7(3) ?
C72 C82 C122 120.8(3) ?
C102 C92 C82 120.1(3) ?
C102 C92 H92 120.0 ?
C82 C92 H92 120.0 ?
N22 C102 C92 122.7(3) ?
N22 C102 H10B 118.6 ?
C92 C102 H10B 118.6 ?
C32 C112 H11E 109.5 ?
C32 C112 H11F 109.5 ?
H11E C112 H11F 109.5 ?
C32 C112 H11G 109.5 ?
H11E C112 H11G 109.5 ?
H11F C112 H11G 109.5 ?
C82 C122 H12E 109.5 ?
C82 C122 H12F 109.5 ?
H12E C122 H12F 109.5 ?
C82 C122 H12G 109.5 ?
H12E C122 H12G 109.5 ?
H12F C122 H12G 109.5 ?
O3 S1 O1 112.0(6) ?
O3 S1 O2 112.2(9) ?
O1 S1 O2 119.1(9) ?
O3 S1 S2 105.8(6) y
O1 S1 S2 107.9(6) y
O2 S1 S2 98.1(4) y
S3 S2 S1 107.1(2) ?
O6 S3 O4 113.6(5) ?
O6 S3 O5 114.5(6) ?
O4 S3 O5 111.0(6) ?
O6 S3 S2 108.9(5) y
O4 S3 S2 108.2(5) y
O5 S3 S2 99.5(4) y
H1W1 O1W H1W2 116(6) ?
H2W1 O2W H2W2 114(7) ?
H3W1 O3W H3W2 115(7) ?

loop_
_geom_bond_atom_site_label_1
_geom_bond_atom_site_label_2
_geom_bond_site_symmetry_2
_geom_bond_distance
_geom_bond_publ_flag
Zn1 N11 . 2.091(2) y
Zn1 N22 . 2.104(2) y
Zn1 N21 . 2.119(2) y
Zn1 N12 . 2.127(2) y
Zn1 O13 . 2.193(2) y
Zn1 O23 . 2.243(2) y
O13 C13 . 1.244(4) ?
O23 C13 . 1.250(4) ?
C13 C23 . 1.500(5) ?
C23 H23A . 0.96 ?
C23 H23B . 0.96 ?
C23 H23C . 0.96 ?
N11 C11 . 1.346(4) ?
N11 C51 . 1.343(4) ?
N21 C61 . 1.339(4) ?
N21 C101 . 1.345(4) ?
C11 C21 . 1.370(4) ?
C11 H11 . 0.93 ?
C21 C31 . 1.376(5) ?
C21 H21 . 0.93 ?
C31 C41 . 1.379(4) ?
C31 C111 . 1.494(4) ?
C41 C51 . 1.383(4) ?
C41 H41 . 0.93 ?
C51 C61 . 1.491(4) ?
C61 C71 . 1.372(4) ?
C71 C81 . 1.395(4) ?
C71 H71 . 0.93 ?
C81 C91 . 1.384(5) ?
C81 C121 . 1.497(5) ?
C91 C101 . 1.364(5) ?
C91 H91 . 0.93 ?
C101 H10A . 0.93 ?
C111 H11B . 0.96 ?
C111 H11C . 0.96 ?
C111 H11D . 0.96 ?
C121 H12A . 0.96 ?
C121 H12B . 0.96 ?
C121 H12C . 0.96 ?
N12 C12 . 1.332(4) ?
N12 C52 . 1.348(4) ?
N22 C102 . 1.341(4) ?
N22 C62 . 1.341(4) ?
C12 C22 . 1.365(5) ?
C12 H12 . 0.93 ?
C22 C32 . 1.360(5) ?
C22 H22 . 0.93 ?
C32 C42 . 1.395(5) ?
C32 C112 . 1.496(5) ?
C42 C52 . 1.376(4) ?
C42 H42 . 0.93 ?
C52 C62 . 1.488(4) ?
C62 C72 . 1.382(4) ?
C72 C82 . 1.392(5) ?
C72 H72 . 0.93 ?
C82 C92 . 1.379(5) ?
C82 C122 . 1.507(5) ?
C92 C102 . 1.358(5) ?
C92 H92 . 0.93 ?
C102 H10B . 0.93 ?
C112 H11E . 0.96 ?
C112 H11F . 0.96 ?
C112 H11G . 0.96 ?
C122 H12E . 0.96 ?
C122 H12F . 0.96 ?
C122 H12G . 0.96 ?
S1 O3 . 1.397(10) y
S1 O1 . 1.407(11) y
S1 O2 . 1.463(9) y
S1 S2 . 2.138(9) y
S2 S3 . 2.056(7) y
S3 O6 . 1.409(9) y
S3 O4 . 1.445(9) y
S3 O5 . 1.470(10) y
O1W H1W1 . 0.85(4) ?
O1W H1W2 . 0.85(4) ?
O2W H2W1 . 0.86(5) ?
O2W H2W2 . 0.86(4) ?
O3W H3W1 . 0.85(4) ?
O3W H3W2 . 0.86(4) ?

loop_
_geom_hbond_atom_site_label_D
_geom_hbond_atom_site_label_H
_geom_hbond_atom_site_label_A
_geom_hbond_site_symmetry_A
_geom_hbond_distance_DH
_geom_hbond_distance_HA
_geom_hbond_distance_DA
_geom_hbond_angle_DHA
O1W H1W1 O3W 2_575 0.85(4) 1.94(5) 2.759(8) 160(6)
O1W H1W2 O3W . 0.85(4) 2.03(5) 2.881(9) 174(9)
O2W H2W1 O4 2_575 0.86(5) 1.91(4) 2.759(8) 167(8)
O2W H2W2 O1W . 0.86(4) 2.24(4) 3.077(10) 163(7)
O3W H3W1 O23 . 0.85(5) 2.02(4) 2.858(5) 169(5)
O3W H3W2 O5 . 0.86(4) 2.09(5) 2.894(7) 157(6)

loop_
_geom_torsion_atom_site_label_1
_geom_torsion_atom_site_label_2
_geom_torsion_atom_site_label_3
_geom_torsion_atom_site_label_4
_geom_torsion
_geom_torsion_publ_flag
S1 S2 S3 O6 -82.9(6) ?
S1 S2 S3 O5 157.0(3) y
S1 S2 S3 O4 41.0(7) ?
O3 S1 S2 S3 52.3(8) ?
O2 S1 S2 S3 168.2(5) y
O1 S1 S2 S3 -67.6(7) ?
